data_7116205
loop_
_publ_author_name
'Chen, Wei-Chao'
'Qin, Chao'
'Li, Yang-Guang'
'Zang, Hong-Ying'
'Shao, Kui-Zhan'
'Su, Zhong-Min'
'Wang, En-Bo'
'Liu, Hong-Sheng'

_publ_section_title
;
 Assembly of tetrameric dimethyltin-functionalized selenotungstates: from
 nanoclusters to one-dimensional chains.
;
_journal_issue 12
_journal_name_full 'Chemical communications (Cambridge, England)'
_journal_page_first 2433
_journal_page_last 2436
_journal_paper_doi 10.1039/c4cc08575b
_journal_volume 51
_journal_year 2015
_chemical_formula_sum 'C48 H390 N8 Na10 O330 Se11 Sn16 W56'
_chemical_formula_weight 19654.78
_chemical_name_systematic
; 
 ? 
;
_space_group_IT_number 14
_symmetry_cell_setting monoclinic
_symmetry_space_group_name_Hall '-P 2yn'
_symmetry_space_group_name_H-M 'P 1 21/n 1'
_atom_sites_solution_primary direct
_atom_sites_solution_secondary difmap
_audit_creation_method SHELXL-97
_audit_update_record
;
2014-12-12 deposited with the CCDC.
2014-12-31 downloaded from the CCDC.
;
_cell_angle_alpha 90.00
_cell_angle_beta 96.598(2)
_cell_angle_gamma 90.00
_cell_formula_units_Z 2
_cell_length_a 22.382(2)
_cell_length_b 20.536(2)
_cell_length_c 42.014(4)
_cell_measurement_reflns_used 9908
_cell_measurement_temperature 296(2)
_cell_measurement_theta_max 25.0193
_cell_measurement_theta_min 2.1724
_cell_volume 19183(3)
_computing_structure_refinement 'SHELXL-97 (Sheldrick, 1997)'
_computing_structure_solution 'SHELXS-97 (Sheldrick, 1990)'
_diffrn_ambient_temperature 296(2)
_diffrn_detector_area_resol_mean 0.01
_diffrn_measured_fraction_theta_full 0.999
_diffrn_measured_fraction_theta_max 0.999
_diffrn_measurement_device_type 'Bruker APEX area-detector diffractometer'
_diffrn_measurement_method '\f and \w scan'
_diffrn_radiation_monochromator graphite
_diffrn_radiation_source 'fine-focus sealed tube'
_diffrn_radiation_type MoK\a
_diffrn_radiation_wavelength 0.71073
_diffrn_reflns_av_R_equivalents 0.1070
_diffrn_reflns_av_sigmaI/netI 0.1207
_diffrn_reflns_limit_h_max 26
_diffrn_reflns_limit_h_min -26
_diffrn_reflns_limit_k_max 24
_diffrn_reflns_limit_k_min -24
_diffrn_reflns_limit_l_max 49
_diffrn_reflns_limit_l_min -39
_diffrn_reflns_number 108459
_diffrn_reflns_theta_full 25.00
_diffrn_reflns_theta_max 25.00
_diffrn_reflns_theta_min 1.39
_diffrn_standards_decay_% none
_diffrn_standards_interval_count 0
_diffrn_standards_interval_time 0
_diffrn_standards_number 0
_exptl_absorpt_coefficient_mu 18.896
_exptl_absorpt_correction_T_max 0.0788
_exptl_absorpt_correction_T_min 0.0707
_exptl_absorpt_correction_type numerical
_exptl_absorpt_process_details 'ABSCOR by T.Higashi    8 March, 1995'
_exptl_crystal_colour colorless
_exptl_crystal_density_diffrn 3.403
_exptl_crystal_density_method 'not measured'
_exptl_crystal_description needle
_exptl_crystal_F_000 17604
_exptl_crystal_size_max 0.12
_exptl_crystal_size_mid 0.07
_exptl_crystal_size_min 0.04
_platon_squeeze_details
;
;
_refine_diff_density_max 6.290
_refine_diff_density_min -3.298
_refine_diff_density_rms 0.730
_refine_ls_extinction_coef 0.000060(6)
_refine_ls_extinction_expression Fc^*^=kFc[1+0.001xFc^2^\l^3^/sin(2\q)]^-1/4^
_refine_ls_extinction_method SHELXL
_refine_ls_goodness_of_fit_ref 1.040
_refine_ls_hydrogen_treatment constr
_refine_ls_matrix_type full
_refine_ls_number_parameters 992
_refine_ls_number_reflns 33741
_refine_ls_number_restraints 23
_refine_ls_restrained_S_all 1.040
_refine_ls_R_factor_all 0.1324
_refine_ls_R_factor_gt 0.1000
_refine_ls_shift/su_max 0.000
_refine_ls_shift/su_mean 0.000
_refine_ls_structure_factor_coef Fsqd
_refine_ls_weighting_details 'calc w=1/[\s^2^(Fo^2^)+(0.1282P)^2^+2967.8613P] where P=(Fo^2^+2Fc^2^)/3'
_refine_ls_weighting_scheme calc
_refine_ls_wR_factor_gt 0.2657
_refine_ls_wR_factor_ref 0.2804
_reflns_number_gt 22276
_reflns_number_total 33741
_reflns_threshold_expression >2sigma(I)
_cod_data_source_file c4cc08575b2.cif
_cod_data_source_block 1
_cod_depositor_comments
;
The following automatic conversions were performed:

'_symmetry_cell_setting' value 'Monoclinic' changed to 'monoclinic'
according to
/usr/data/users/saulius/crontab/automatic-downloads/rss-feeds/RSC/lib/dictionaries/cif_core.dic
dictionary named 'cif_core.dic' version 2.4.2 from 2011-04-26.

Automatic conversion script
Id: cif_fix_values 2935 2014-11-11 08:27:57Z andrius 

 Adding full bibliography for 7116204--7116205.cif.
;
_cod_original_sg_symbol_H-M P2(1)/n
_cod_database_code 7116205

loop_
_symmetry_equiv_pos_as_xyz
'x, y, z'
'-x+1/2, y+1/2, -z+1/2'
'-x, -y, -z'
'x-1/2, -y-1/2, z-1/2'

loop_
_atom_site_label
_atom_site_type_symbol
_atom_site_fract_x
_atom_site_fract_y
_atom_site_fract_z
_atom_site_U_iso_or_equiv
_atom_site_adp_type
_atom_site_occupancy
_atom_site_symmetry_multiplicity
_atom_site_calc_flag
_atom_site_refinement_flags
_atom_site_disorder_assembly
_atom_site_disorder_group
W1 W 1.66972(6) 0.07990(7) 0.26342(3) 0.0182(3) Uani 1 1 d . . .
W2 W 2.18939(6) -0.06335(7) 0.18589(4) 0.0192(3) Uani 1 1 d . . .
W3 W 2.16343(6) 0.08136(7) 0.23642(3) 0.0175(3) Uani 1 1 d . . .
W4 W 2.00051(6) 0.05235(7) 0.21780(4) 0.0200(3) Uani 1 1 d D . .
W5 W 2.07713(6) 0.20893(7) 0.20547(4) 0.0203(3) Uani 1 1 d . . .
W6 W 1.59577(6) 0.20821(7) 0.29280(4) 0.0197(3) Uani 1 1 d . . .
W7 W 1.82114(6) 0.15918(7) 0.28919(3) 0.0194(3) Uani 1 1 d . . .
W8 W 1.48340(7) 0.04740(7) 0.36170(4) 0.0252(3) Uani 1 1 d . A .
W9 W 1.74748(6) 0.28364(7) 0.31904(4) 0.0215(3) Uani 1 1 d . . .
W10 W 1.71802(7) -0.06192(7) 0.31593(4) 0.0237(3) Uani 1 1 d . . .
W11 W 1.93436(6) 0.04504(7) 0.13792(4) 0.0220(3) Uani 1 1 d . . .
W12 W 2.30332(6) 0.16037(7) 0.21006(3) 0.0204(3) Uani 1 1 d . . .
W13 W 2.12422(7) -0.06325(7) 0.10854(4) 0.0234(3) Uani 1 1 d . . .
W14 W 2.26266(7) 0.01272(8) 0.08252(4) 0.0259(4) Uani 1 1 d . . .
W15 W 1.51509(6) 0.05076(7) 0.28232(4) 0.0215(3) Uani 1 1 d . . .
W16 W 1.86825(6) 0.01875(7) 0.34189(4) 0.0230(3) Uani 1 1 d . . .
W17 W 1.55897(7) -0.07901(7) 0.32954(4) 0.0252(3) Uani 1 1 d D . .
W18 W 2.32839(6) 0.01636(7) 0.15943(4) 0.0211(3) Uani 1 1 d D . .
W19 W 2.02493(6) -0.07935(7) 0.17191(4) 0.0210(3) Uani 1 1 d . . .
W20 W 2.29896(7) 0.25858(9) 0.06933(4) 0.0314(4) Uani 1 1 d . . .
W21 W 2.38654(7) 0.13002(8) 0.10222(4) 0.0265(4) Uani 1 1 d . . .
W22 W 1.90711(6) 0.26493(8) 0.34954(4) 0.0244(3) Uani 1 1 d . . .
W23 W 1.83397(7) 0.02029(8) 0.41857(4) 0.0294(4) Uani 1 1 d . . .
W24 W 1.68510(7) -0.05900(8) 0.39309(4) 0.0298(4) Uani 1 1 d . A .
W25 W 2.36404(6) 0.26202(8) 0.14850(4) 0.0245(3) Uani 1 1 d . . .
W26 W 2.21685(7) 0.28362(7) 0.17790(4) 0.0244(3) Uani 1 1 d . . .
W27 W 1.95002(7) 0.13593(8) 0.39759(4) 0.0274(4) Uani 1 1 d . . .
W28 W 1.87591(7) 0.26758(9) 0.42876(4) 0.0326(4) Uani 1 1 d D . .
Se1 Se 2.09528(14) 0.07559(15) 0.15146(8) 0.0142(7) Uani 1 1 d . . .
Se2 Se 1.78551(14) 0.15798(17) 0.37339(8) 0.0187(7) Uani 1 1 d . . .
Se3 Se 2.23286(14) 0.15395(17) 0.12559(8) 0.0184(7) Uani 1 1 d . . .
Se4 Se 1.63725(14) 0.07814(16) 0.34841(8) 0.0175(7) Uani 1 1 d . . .
Se5 Se 1.8833(2) 0.0195(2) -0.01082(11) 0.0436(11) Uani 1 1 d . . .
Sn1 Sn 2.00148(12) 0.02387(13) 0.05586(6) 0.0281(6) Uani 1 1 d . . .
Sn2 Sn 1.49021(11) 0.22908(13) 0.34872(7) 0.0268(6) Uani 1 1 d . . .
Sn3 Sn 1.94719(12) 0.22646(13) 0.14894(7) 0.0297(6) Uani 1 1 d D . .
Sn4 Sn 2.16710(16) 0.34683(17) 0.10095(10) 0.0551(10) Uani 1 1 d D . .
Sn5 Sn 1.72949(14) 0.35281(14) 0.39355(8) 0.0376(7) Uani 1 1 d . . .
Sn6 Sn 2.20825(13) 0.12001(16) 0.01972(7) 0.0362(7) Uani 1 1 d . . .
Sn7 Sn 1.80896(13) 0.13415(17) 0.48084(7) 0.0415(8) Uani 1 1 d . . .
Sn8 Sn 1.58612(19) 0.0225(3) 0.44220(11) 0.0407(10) Uani 0.80 1 d PD A 1
Sn8A Sn 1.5829(8) 0.0629(11) 0.4395(4) 0.043(4) Uani 0.20 1 d P A 2
Se6 Se 1.7268(4) -0.0133(4) 0.4818(2) 0.043(2) Uiso 0.50 1 d PD A .
O113 O 1.743(2) -0.0782(19) 0.5041(11) 0.051 Uiso 0.50 1 d PD A .
O1 O 2.2072(14) 0.3633(15) 0.1902(8) 0.046(8) Uiso 1 1 d . . .
O2 O 1.4616(10) 0.0529(12) 0.3136(6) 0.023(5) Uiso 1 1 d . . .
O3 O 1.4087(14) 0.0465(16) 0.3705(8) 0.050(8) Uiso 1 1 d . . .
O4 O 2.1724(10) -0.1054(11) 0.1461(5) 0.017(5) Uiso 1 1 d . . .
O5 O 1.7279(10) 0.2820(11) 0.3601(5) 0.017(5) Uiso 1 1 d . . .
O6 O 2.1417(10) 0.0131(11) 0.1503(6) 0.018(5) Uiso 1 1 d . . .
O7 O 2.2994(10) 0.1914(11) 0.1164(5) 0.017(5) Uiso 1 1 d . . .
O8 O 2.1871(11) 0.0041(12) 0.2154(6) 0.024(6) Uiso 1 1 d . . .
O9 O 2.3740(10) 0.0693(12) 0.1406(6) 0.023(5) Uiso 1 1 d . . .
O10 O 1.7638(11) -0.0329(12) 0.4045(6) 0.024(6) Uiso 1 1 d . . .
O11 O 2.0186(10) 0.1404(12) 0.2133(6) 0.023(5) Uiso 1 1 d . . .
O12 O 2.2137(10) 0.0720(11) 0.0615(6) 0.020(5) Uiso 1 1 d . . .
O13 O 1.7934(11) -0.0239(12) 0.3297(6) 0.027(6) Uiso 1 1 d . . .
O14 O 2.3712(9) 0.1975(11) 0.0723(5) 0.016(5) Uiso 1 1 d . . .
O15 O 1.7040(11) 0.0060(12) 0.2854(6) 0.026(6) Uiso 1 1 d . . .
O16 O 1.5342(14) 0.1391(16) 0.2864(8) 0.050(5) Uiso 1 1 d . . .
O17 O 2.3135(10) -0.0261(11) 0.1192(6) 0.020(5) Uiso 1 1 d . . .
O18 O 1.8059(10) 0.0776(11) 0.3727(6) 0.020(5) Uiso 1 1 d . . .
O19 O 2.2336(10) 0.1260(11) 0.2264(6) 0.020(5) Uiso 1 1 d . . .
O20 O 1.6310(9) 0.1632(10) 0.2585(5) 0.014(5) Uiso 1 1 d . . .
O21 O 2.1280(9) 0.1636(10) 0.2394(5) 0.013(5) Uiso 1 1 d . . .
O22 O 2.0839(12) 0.0011(14) 0.0887(7) 0.035(7) Uiso 1 1 d . . .
O23 O 1.6876(9) 0.0177(10) 0.3530(5) 0.013(5) Uiso 1 1 d . . .
O24 O 1.8837(10) 0.2021(11) 0.3152(6) 0.021(5) Uiso 1 1 d . . .
O25 O 2.1785(10) 0.2824(12) 0.1382(6) 0.023(5) Uiso 1 1 d . . .
O26 O 2.2939(10) 0.2978(11) 0.1599(6) 0.019(5) Uiso 1 1 d . . .
O27 O 2.0569(11) -0.0863(12) 0.1325(6) 0.025(6) Uiso 1 1 d . . .
O28 O 1.4659(10) 0.0486(11) 0.2472(6) 0.018(5) Uiso 1 1 d . . .
O29 O 2.0042(11) -0.1581(12) 0.1784(6) 0.025(6) Uiso 1 1 d . . .
O30 O 1.7941(12) 0.0839(13) 0.4381(7) 0.032(6) Uiso 1 1 d . . .
O31 O 1.9641(10) 0.0510(13) 0.2542(4) 0.030(6) Uiso 1 1 d D . .
O32 O 2.2784(11) -0.0328(12) 0.0528(6) 0.028(6) Uiso 1 1 d . . .
O33 O 1.6702(10) 0.2499(11) 0.3030(6) 0.017(5) Uiso 1 1 d . . .
O34 O 2.3559(10) 0.2006(12) 0.1811(6) 0.022(5) Uiso 1 1 d . . .
O35 O 1.9496(10) -0.0468(11) 0.1537(6) 0.022(5) Uiso 1 1 d . . .
O36 O 2.0372(10) 0.2225(11) 0.1653(6) 0.018(5) Uiso 1 1 d . . .
O37 O 2.4167(11) 0.1967(12) 0.1333(6) 0.024(6) Uiso 1 1 d . . .
O38 O 2.3205(10) 0.0797(12) 0.1924(6) 0.023(5) Uiso 1 1 d . . .
O39 O 1.4914(10) -0.0447(11) 0.3495(6) 0.018(5) Uiso 1 1 d . . .
O40 O 1.5333(10) -0.1625(6) 0.3241(6) 0.027(6) Uiso 1 1 d D . .
O41 O 2.0501(11) 0.2672(12) 0.2275(6) 0.027(6) Uiso 1 1 d . . .
O42 O 2.2596(11) -0.0240(12) 0.1730(6) 0.024(6) Uiso 1 1 d . . .
O43 O 1.6531(10) 0.1152(11) 0.3142(6) 0.021(5) Uiso 1 1 d . . .
O44 O 2.2395(12) 0.3066(14) 0.0822(7) 0.036(7) Uiso 1 1 d . . .
O45 O 1.9174(13) -0.0309(15) 0.3241(8) 0.043(7) Uiso 1 1 d . . .
O46 O 2.0844(10) 0.0427(11) 0.2353(6) 0.022(5) Uiso 1 1 d . . .
O47 O 1.5741(10) 0.0383(11) 0.3365(5) 0.016(5) Uiso 1 1 d . . .
O48 O 1.8327(12) 0.2971(13) 0.3382(7) 0.033(6) Uiso 1 1 d . . .
O49 O 2.1058(9) -0.0772(10) 0.1912(5) 0.012(5) Uiso 1 1 d . . .
O50 O 2.2340(10) 0.1771(11) 0.1646(5) 0.016(5) Uiso 1 1 d . . .
O51 O 1.5739(10) 0.2230(11) 0.3318(6) 0.022(5) Uiso 1 1 d . . .
O52 O 2.3545(11) 0.2945(12) 0.1063(6) 0.026(6) Uiso 1 1 d . . .
O53 O 2.2162(12) -0.1272(13) 0.2102(7) 0.031(6) Uiso 1 1 d . . .
O54 O 1.8441(13) 0.0804(14) 0.3096(7) 0.040(7) Uiso 1 1 d . . .
O55 O 1.5240(13) -0.0412(14) 0.2889(7) 0.038(7) Uiso 1 1 d . . .
O56 O 2.1454(11) 0.2476(13) 0.1952(6) 0.030(6) Uiso 1 1 d . . .
O57 O 1.8653(13) -0.0280(14) 0.4479(7) 0.040(7) Uiso 1 1 d . . .
O58 O 1.9530(11) 0.1309(12) 0.1359(6) 0.028(6) Uiso 1 1 d . . .
O59 O 1.6847(12) -0.1213(13) 0.4202(7) 0.032(6) Uiso 1 1 d . . .
O60 O 1.7724(9) 0.1762(11) 0.3345(5) 0.016(5) Uiso 1 1 d . . .
O61 O 2.2637(11) 0.2456(12) 0.2133(6) 0.024(5) Uiso 1 1 d . . .
O62 O 1.8539(11) 0.1566(12) 0.2532(6) 0.027(6) Uiso 1 1 d . . .
O63 O 2.3303(12) 0.0726(13) 0.0799(7) 0.033(6) Uiso 1 1 d . . .
O64 O 1.8691(11) -0.0212(13) 0.3828(7) 0.030(6) Uiso 1 1 d . . .
O65 O 1.6070(11) -0.0790(12) 0.3699(6) 0.028(6) Uiso 1 1 d . . .
O66 O 2.1966(12) -0.0376(14) 0.0950(7) 0.036(7) Uiso 1 1 d . . .
O67 O 1.5935(11) 0.0423(12) 0.2661(6) 0.026(6) Uiso 1 1 d . . .
O68 O 2.1254(13) 0.1158(14) 0.1866(7) 0.039(5) Uiso 1 1 d . . .
O69 O 1.8554(10) 0.1951(11) 0.3844(6) 0.019(5) Uiso 1 1 d . . .
O70 O 1.9225(12) 0.0779(14) 0.3587(7) 0.037(7) Uiso 1 1 d . . .
O71 O 1.7354(11) -0.1243(12) 0.2927(6) 0.027(6) Uiso 1 1 d . . .
O72 O 2.1121(12) -0.1298(13) 0.0828(7) 0.034(6) Uiso 1 1 d . . .
O73 O 1.7455(10) 0.1237(12) 0.2736(6) 0.023(5) Uiso 1 1 d . . .
O74 O 1.9136(12) 0.3064(13) 0.3898(7) 0.032(6) Uiso 1 1 d . . .
O75 O 2.2552(13) 0.1974(15) 0.0479(7) 0.043(7) Uiso 1 1 d . . .
O76 O 1.9654(13) 0.1992(15) 0.3664(7) 0.041(7) Uiso 1 1 d . . .
O77 O 1.7163(11) -0.1006(13) 0.3572(7) 0.031(6) Uiso 1 1 d . . .
O78 O 1.8096(15) 0.3115(16) 0.4147(8) 0.053(9) Uiso 1 1 d . . .
O79 O 1.4986(12) 0.1304(13) 0.3619(7) 0.035(5) Uiso 1 1 d . . .
O80 O 2.3513(11) 0.1607(13) 0.2451(6) 0.029(6) Uiso 1 1 d . . .
O81 O 2.3894(9) -0.0337(11) 0.1776(6) 0.035(5) Uiso 1 1 d D . .
O82 O 1.9061(13) 0.0796(14) 0.4201(7) 0.039(7) Uiso 1 1 d . . .
O83 O 2.2571(11) 0.0755(12) 0.1266(6) 0.028(6) Uiso 1 1 d . . .
O84 O 2.0354(13) 0.0374(15) 0.1644(7) 0.042(5) Uiso 1 1 d . . .
O85 O 1.9492(13) 0.2025(14) 0.4266(7) 0.040(7) Uiso 1 1 d . . .
O86 O 1.9555(11) 0.3132(12) 0.3313(6) 0.029(6) Uiso 1 1 d . . .
O16W O 1.6374(14) 0.3691(16) 0.3565(8) 0.050(6) Uiso 1 1 d . . .
O88 O 1.5582(14) 0.2674(16) 0.2692(8) 0.050(6) Uiso 1 1 d . . .
O89 O 2.1681(15) 0.0319(16) -0.0033(8) 0.051(8) Uiso 1 1 d . . .
O90 O 1.9594(12) 0.0259(13) 0.1008(7) 0.035(7) Uiso 1 1 d . . .
O91 O 1.8549(13) 0.0416(15) 0.1305(7) 0.043(7) Uiso 1 1 d . . .
O92 O 2.0049(11) -0.0413(12) 0.2112(6) 0.025(6) Uiso 1 1 d . . .
O93 O 1.7803(12) 0.2434(13) 0.2838(7) 0.032(6) Uiso 1 1 d . . .
O94 O 1.5285(12) 0.0279(13) 0.3991(7) 0.034(7) Uiso 1 1 d . . .
O95 O 2.4543(13) 0.1014(14) 0.0924(7) 0.041(7) Uiso 1 1 d . . .
O96 O 2.1894(12) 0.0647(14) 0.2756(7) 0.037(7) Uiso 1 1 d . . .
O97 O 1.6494(15) 0.0074(17) 0.4119(8) 0.054(9) Uiso 1 1 d . . .
O98 O 2.3258(12) 0.3034(14) 0.0394(7) 0.037(7) Uiso 1 1 d . . .
O99 O 1.9169(13) 0.0560(15) 0.0234(7) 0.042(5) Uiso 1 1 d . . .
O100 O 1.6310(13) -0.0800(15) 0.3115(7) 0.042(5) Uiso 1 1 d . . .
O101 O 1.9156(12) 0.3185(12) 0.4600(5) 0.043(5) Uiso 1 1 d D . .
O102 O 1.9329(13) 0.0557(15) 0.1877(7) 0.043(5) Uiso 1 1 d . . .
O103 O 1.6780(14) 0.0611(16) 0.2239(8) 0.051(6) Uiso 1 1 d . . .
O104 O 1.7710(12) 0.0456(12) 0.5033(7) 0.051(6) Uiso 1 1 d D . .
O105 O 2.4188(13) 0.3142(14) 0.1661(7) 0.041(7) Uiso 1 1 d . . .
O106 O 1.7362(14) 0.3617(16) 0.3057(8) 0.050(5) Uiso 1 1 d . . .
O17W O 1.8477(7) 0.2036(16) 0.1233(7) 0.050(5) Uiso 1 1 d D . .
O107 O 1.9384(14) -0.0360(15) -0.0226(8) 0.047(8) Uiso 1 1 d . . .
O108 O 2.0234(15) 0.1105(17) 0.4073(9) 0.056(9) Uiso 1 1 d . . .
O109 O 1.8391(15) 0.2056(17) 0.4510(9) 0.056(9) Uiso 1 1 d . . .
O18W O 2.0897(10) 0.3669(15) 0.1352(6) 0.042(5) Uiso 1 1 d D . .
O112 O 1.6566(8) 0.0228(13) 0.4832(7) 0.039(5) Uiso 1 1 d D . .
C1 C 1.4233(19) 0.219(2) 0.3117(11) 0.038(10) Uiso 1 1 d . . .
C2 C 1.514(2) 0.277(3) 0.3925(14) 0.059(14) Uiso 1 1 d . . .
C3 C 1.896(2) 0.109(3) 0.4999(13) 0.054(13) Uiso 1 1 d . . .
C4 C 2.132(3) 0.176(3) 0.0090(16) 0.075(12) Uiso 1 1 d . . .
C5 C 2.292(2) 0.098(3) 0.0000(14) 0.059(14) Uiso 1 1 d . . .
C6 C 2.013(3) 0.128(3) 0.0616(16) 0.075(12) Uiso 1 1 d . . .
C7 C 1.888(3) 0.224(3) 0.1910(14) 0.064(15) Uiso 1 1 d . . .
C8 C 1.678(3) 0.315(3) 0.4315(16) 0.075(12) Uiso 1 1 d . . .
C9 C 1.769(3) 0.432(3) 0.3812(17) 0.085(14) Uiso 1 1 d . . .
C10 C 1.9818(19) -0.078(2) 0.0504(11) 0.037(7) Uiso 1 1 d . . .
C11 C 1.730(2) 0.180(3) 0.4837(13) 0.057(14) Uiso 1 1 d . . .
C12 C 2.214(4) 0.432(4) 0.121(2) 0.11(3) Uiso 1 1 d . . .
C13 C 1.945(3) 0.277(3) 0.1057(15) 0.066(15) Uiso 1 1 d . . .
C14 C 2.095(3) 0.314(4) 0.0692(19) 0.10(2) Uiso 1 1 d . . .
C15 C 1.5889(19) 0.1162(14) 0.4803(8) 0.037(7) Uiso 1 1 d D . .
C18 C 1.542(3) -0.0721(17) 0.4467(17) 0.085(14) Uiso 1 1 d D . .
N1 N 2.097(2) 0.901(2) 0.2605(12) 0.084(11) Uiso 1 1 d D . .
C16 C 2.145(2) 0.909(3) 0.2847(12) 0.057(13) Uiso 1 1 d D . .
C17 C 2.089(3) 0.835(2) 0.2534(16) 0.077(18) Uiso 1 1 d D . .
N2 N 2.158(2) 0.500(3) 0.2271(10) 0.084(11) Uiso 1 1 d D . .
C19 C 2.196(3) 0.542(3) 0.2125(15) 0.081(13) Uiso 1 1 d D . .
C20 C 2.128(3) 0.458(3) 0.2045(14) 0.081(13) Uiso 1 1 d D . .
N3 N 1.695(2) 0.260(2) 0.2224(9) 0.072(14) Uiso 1 1 d D . .
C21 C 1.733(2) 0.222(3) 0.2052(14) 0.077(18) Uiso 1 1 d D . .
C22 C 1.644(2) 0.279(3) 0.2024(14) 0.075(12) Uiso 1 1 d D . .
N4 N 2.2119(18) 0.257(2) 0.2773(9) 0.056(11) Uiso 1 1 d D . .
C23 C 2.253(2) 0.216(3) 0.2945(14) 0.074(17) Uiso 1 1 d D . .
C24 C 2.165(3) 0.272(5) 0.2951(19) 0.15(4) Uiso 1 1 d D . .
Na1 Na 1.6756(7) -0.0901(8) 0.5436(4) 0.033(4) Uiso 1 1 d D . .
O1W O 1.8508(19) -0.037(2) 0.2117(11) 0.055(11) Uiso 0.80 1 d P . .
O2W O 1.554(3) -0.206(3) -0.0263(16) 0.049(16) Uiso 0.50 1 d P . .
O3W O 1.7061(17) -0.2329(19) 0.3506(10) 0.009(9) Uiso 0.50 1 d P . .
O4W O 1.553(2) -0.064(2) 0.1120(11) 0.021(10) Uiso 0.50 1 d P . .
O5W O 0.893(2) -0.358(3) 0.3961(13) 0.013(12) Uiso 0.40 1 d P . .
O6W O 2.0538(17) 0.0465(19) 0.3623(10) 0.023(9) Uiso 0.60 1 d P . .
O7W O 0.879(5) 0.047(6) 0.583(3) 0.00(2) Uiso 0.15 1 d P . .
O9W O 1.589(6) -0.179(7) 0.553(3) 0.09(4) Uiso 0.35 1 d P A .
O10W O 1.816(3) -0.016(4) 0.0668(19) 0.07(2) Uiso 0.50 1 d P . .
O11W O 1.761(2) 0.020(2) 0.1605(12) 0.023(11) Uiso 0.50 1 d P . .
O12W O 1.735(4) -0.024(5) 0.585(3) 0.03(2) Uiso 0.25 1 d P A .
O13W O 1.729(2) -0.734(2) 0.0703(12) 0.024(11) Uiso 0.50 1 d P . .
O14W O 2.496(2) 0.185(2) 0.2086(13) 0.044(13) Uiso 0.60 1 d P . .
O15W O 1.9925(14) 0.1269(16) 0.3077(8) 0.036(8) Uiso 0.85 1 d P . .

loop_
_atom_site_aniso_label
_atom_site_aniso_U_11
_atom_site_aniso_U_22
_atom_site_aniso_U_33
_atom_site_aniso_U_23
_atom_site_aniso_U_13
_atom_site_aniso_U_12
W1 0.0192(7) 0.0178(7) 0.0173(7) -0.0028(6) 0.0005(6) 0.0005(5)
W2 0.0234(7) 0.0138(7) 0.0199(8) 0.0007(6) 0.0004(6) 0.0020(5)
W3 0.0175(7) 0.0197(7) 0.0148(7) 0.0003(6) -0.0009(5) 0.0002(5)
W4 0.0188(7) 0.0223(7) 0.0189(8) -0.0023(6) 0.0026(6) -0.0048(6)
W5 0.0195(7) 0.0185(7) 0.0228(8) -0.0012(6) 0.0022(6) 0.0011(5)
W6 0.0192(7) 0.0187(7) 0.0207(8) 0.0004(6) 0.0007(6) 0.0029(5)
W7 0.0178(7) 0.0238(7) 0.0164(7) 0.0002(6) 0.0015(6) 0.0007(6)
W8 0.0248(8) 0.0225(8) 0.0292(9) -0.0001(6) 0.0074(7) -0.0035(6)
W9 0.0209(7) 0.0179(7) 0.0252(8) 0.0023(6) 0.0000(6) 0.0016(6)
W10 0.0256(8) 0.0157(7) 0.0300(9) -0.0008(6) 0.0043(6) 0.0048(6)
W11 0.0211(7) 0.0240(8) 0.0199(8) 0.0002(6) -0.0017(6) -0.0031(6)
W12 0.0172(7) 0.0290(8) 0.0142(7) -0.0038(6) -0.0015(6) -0.0023(6)
W13 0.0289(8) 0.0203(7) 0.0199(8) -0.0063(6) -0.0011(6) -0.0031(6)
W14 0.0273(8) 0.0343(9) 0.0160(8) -0.0071(7) 0.0024(6) -0.0020(7)
W15 0.0188(7) 0.0213(7) 0.0237(8) -0.0004(6) -0.0006(6) -0.0042(6)
W16 0.0194(7) 0.0254(8) 0.0239(8) 0.0006(6) 0.0014(6) 0.0067(6)
W17 0.0271(8) 0.0161(7) 0.0330(9) -0.0001(6) 0.0061(7) -0.0031(6)
W18 0.0158(7) 0.0273(8) 0.0200(8) -0.0001(6) 0.0009(6) 0.0039(6)
W19 0.0204(7) 0.0158(7) 0.0264(8) 0.0001(6) 0.0005(6) -0.0040(5)
W20 0.0309(9) 0.0407(10) 0.0227(9) 0.0076(7) 0.0041(7) -0.0053(7)
W21 0.0210(7) 0.0385(9) 0.0212(8) -0.0029(7) 0.0075(6) -0.0018(6)
W22 0.0180(7) 0.0293(8) 0.0252(9) 0.0010(7) -0.0012(6) -0.0039(6)
W23 0.0298(8) 0.0358(9) 0.0215(8) 0.0086(7) -0.0014(7) 0.0051(7)
W24 0.0352(9) 0.0253(8) 0.0288(9) 0.0106(7) 0.0031(7) 0.0018(7)
W25 0.0191(7) 0.0321(8) 0.0227(8) -0.0027(7) 0.0036(6) -0.0078(6)
W26 0.0239(8) 0.0194(7) 0.0303(9) -0.0049(6) 0.0044(6) -0.0011(6)
W27 0.0214(7) 0.0353(9) 0.0237(9) 0.0018(7) -0.0047(6) 0.0036(6)
W28 0.0298(9) 0.0428(10) 0.0240(9) -0.0078(7) -0.0023(7) 0.0039(7)
Se1 0.0139(15) 0.0137(16) 0.0149(17) -0.0003(13) 0.0009(13) -0.0005(12)
Se2 0.0169(16) 0.0200(17) 0.0189(18) -0.0009(14) 0.0005(14) 0.0014(13)
Se3 0.0153(16) 0.0235(18) 0.0161(18) -0.0013(14) 0.0004(13) -0.0004(13)
Se4 0.0179(16) 0.0151(16) 0.0190(18) -0.0008(14) 0.0003(14) -0.0003(13)
Se5 0.047(3) 0.049(3) 0.034(3) 0.007(2) 0.007(2) -0.003(2)
Sn1 0.0336(14) 0.0304(14) 0.0203(14) 0.0003(11) 0.0034(11) -0.0070(11)
Sn2 0.0252(13) 0.0289(14) 0.0260(15) -0.0022(11) 0.0014(11) 0.0012(11)
Sn3 0.0305(14) 0.0263(14) 0.0326(16) 0.0033(12) 0.0049(12) 0.0044(11)
Sn4 0.053(2) 0.0390(19) 0.076(3) 0.0233(18) 0.0177(19) 0.0151(15)
Sn5 0.0423(17) 0.0313(16) 0.0375(18) -0.0111(13) -0.0032(13) 0.0072(13)
Sn6 0.0372(16) 0.0536(19) 0.0167(14) 0.0013(13) -0.0024(12) -0.0044(14)
Sn7 0.0310(15) 0.064(2) 0.0289(17) 0.0056(15) 0.0007(13) 0.0089(14)
Sn8 0.040(2) 0.053(3) 0.030(2) 0.003(2) 0.0084(17) 0.004(2)
Sn8A 0.049(10) 0.052(11) 0.030(9) 0.000(9) 0.003(7) 0.016(10)

loop_
_atom_type_symbol
_atom_type_description
_atom_type_scat_dispersion_real
_atom_type_scat_dispersion_imag
_atom_type_scat_source
C C 0.0033 0.0016 'International Tables Vol C Tables 4.2.6.8 and 6.1.1.4'
H H 0.0000 0.0000 'International Tables Vol C Tables 4.2.6.8 and 6.1.1.4'
N N 0.0061 0.0033 'International Tables Vol C Tables 4.2.6.8 and 6.1.1.4'
O O 0.0106 0.0060 'International Tables Vol C Tables 4.2.6.8 and 6.1.1.4'
W W -0.8490 6.8722 'International Tables Vol C Tables 4.2.6.8 and 6.1.1.4'
Se Se -0.0929 2.2259 'International Tables Vol C Tables 4.2.6.8 and 6.1.1.4'
Sn Sn -0.6537 1.4246 'International Tables Vol C Tables 4.2.6.8 and 6.1.1.4'
Na Na 0.0362 0.0249 'International Tables Vol C Tables 4.2.6.8 and 6.1.1.4'

loop_
_geom_angle_atom_site_label_1
_geom_angle_atom_site_label_2
_geom_angle_atom_site_label_3
_geom_angle
_geom_angle_site_symmetry_1
_geom_angle_site_symmetry_3
O103 W1 O67 99.4(13) . .
O103 W1 O15 101.9(13) . .
O67 W1 O15 87.8(10) . .
O103 W1 O20 101.1(13) . .
O67 W1 O20 88.3(10) . .
O15 W1 O20 157.0(10) . .
O103 W1 O73 97.3(13) . .
O67 W1 O73 163.3(11) . .
O15 W1 O73 88.3(10) . .
O20 W1 O73 89.0(9) . .
O103 W1 O43 173.8(13) . .
O67 W1 O43 80.3(10) . .
O15 W1 O43 84.4(10) . .
O20 W1 O43 72.7(9) . .
O73 W1 O43 83.2(9) . .
O53 W2 O8 101.8(12) . .
O53 W2 O4 101.5(11) . .
O8 W2 O4 156.1(10) . .
O53 W2 O42 104.4(11) . .
O8 W2 O42 87.7(10) . .
O4 W2 O42 91.8(10) . .
O53 W2 O49 95.4(11) . .
O8 W2 O49 86.1(10) . .
O4 W2 O49 86.3(9) . .
O42 W2 O49 160.0(10) . .
O53 W2 O6 171.8(10) . .
O8 W2 O6 83.2(9) . .
O4 W2 O6 73.1(9) . .
O42 W2 O6 82.2(9) . .
O49 W2 O6 78.3(8) . .
O96 W3 O21 102.5(12) . .
O96 W3 O19 96.3(12) . .
O21 W3 O19 87.0(9) . .
O96 W3 O8 101.2(12) . .
O21 W3 O8 156.3(10) . .
O19 W3 O8 91.0(10) . .
O96 W3 O46 98.6(12) . .
O21 W3 O46 88.8(9) . .
O19 W3 O46 165.0(10) . .
O8 W3 O46 87.1(10) . .
O96 W3 O68 172.9(12) . .
O21 W3 O68 70.5(10) . .
O19 W3 O68 83.0(10) . .
O8 W3 O68 85.9(10) . .
O46 W3 O68 82.0(10) . .
O31 W4 O102 99.6(12) . .
O31 W4 O11 102.9(11) . .
O102 W4 O11 93.7(12) . .
O31 W4 O46 100.7(11) . .
O102 W4 O46 159.3(12) . .
O11 W4 O46 85.7(10) . .
O31 W4 O92 98.0(11) . .
O102 W4 O92 89.4(12) . .
O11 W4 O92 158.0(10) . .
O46 W4 O92 83.7(10) . .
O31 W4 O84 168.6(11) . .
O102 W4 O84 72.8(12) . .
O11 W4 O84 86.2(10) . .
O46 W4 O84 86.5(10) . .
O92 W4 O84 73.9(10) . .
O41 W5 O56 100.8(12) . .
O41 W5 O36 103.4(11) . .
O56 W5 O36 92.8(11) . .
O41 W5 O21 98.9(11) . .
O56 W5 O21 86.9(10) . .
O36 W5 O21 157.4(9) . .
O41 W5 O11 97.3(11) . .
O56 W5 O11 160.5(11) . .
O36 W5 O11 90.0(10) . .
O21 W5 O11 83.2(9) . .
O41 W5 O68 165.9(12) . .
O56 W5 O68 81.1(11) . .
O36 W5 O68 90.4(10) . .
O21 W5 O68 67.1(10) . .
O11 W5 O68 79.5(10) . .
O88 W6 O51 103.9(13) . .
O88 W6 O33 99.8(13) . .
O51 W6 O33 92.4(10) . .
O88 W6 O20 96.9(13) . .
O51 W6 O20 158.8(10) . .
O33 W6 O20 87.8(9) . .
O88 W6 O16 98.2(14) . .
O51 W6 O16 89.2(12) . .
O33 W6 O16 161.0(12) . .
O20 W6 O16 83.9(11) . .
O88 W6 O43 166.8(13) . .
O51 W6 O43 89.0(9) . .
O33 W6 O43 81.8(9) . .
O20 W6 O43 70.0(8) . .
O16 W6 O43 79.3(11) . .
O62 W7 O54 104.4(12) . .
O62 W7 O73 97.8(11) . .
O54 W7 O73 90.8(12) . .
O62 W7 O24 99.0(11) . .
O54 W7 O24 89.6(12) . .
O73 W7 O24 162.6(10) . .
O62 W7 O93 99.4(11) . .
O54 W7 O93 156.1(12) . .
O73 W7 O93 85.0(11) . .
O24 W7 O93 87.7(10) . .
O62 W7 O60 172.2(10) . .
O54 W7 O60 83.3(11) . .
O73 W7 O60 81.8(9) . .
O24 W7 O60 81.0(9) . .
O93 W7 O60 72.8(10) . .
O79 W8 O3 101.6(14) . .
O79 W8 O94 97.1(13) . .
O3 W8 O94 105.4(14) . .
O79 W8 O39 156.6(11) . .
O3 W8 O39 99.3(13) . .
O94 W8 O39 87.4(11) . .
O79 W8 O2 88.5(12) . .
O3 W8 O2 94.8(13) . .
O94 W8 O2 157.4(11) . .
O39 W8 O2 79.2(10) . .
O79 W8 O47 84.4(10) . .
O3 W8 O47 165.2(12) . .
O94 W8 O47 87.1(10) . .
O39 W8 O47 72.8(8) . .
O2 W8 O47 71.6(8) . .
O106 W9 O5 106.5(13) . .
O106 W9 O33 97.5(13) . .
O5 W9 O33 91.2(10) . .
O106 W9 O93 101.9(14) . .
O5 W9 O93 151.2(11) . .
O33 W9 O93 89.1(10) . .
O106 W9 O48 95.7(13) . .
O5 W9 O48 86.7(10) . .
O33 W9 O48 166.6(10) . .
O93 W9 O48 86.5(11) . .
O106 W9 O60 173.8(12) . .
O5 W9 O60 78.3(9) . .
O33 W9 O60 86.2(8) . .
O93 W9 O60 73.1(10) . .
O48 W9 O60 80.4(9) . .
O71 W10 O13 103.6(11) . .
O71 W10 O15 101.4(12) . .
O13 W10 O15 88.6(11) . .
O71 W10 O77 103.8(12) . .
O13 W10 O77 90.3(11) . .
O15 W10 O77 154.2(11) . .
O71 W10 O100 95.4(12) . .
O13 W10 O100 160.9(12) . .
O15 W10 O100 89.4(11) . .
O77 W10 O100 83.3(12) . .
O71 W10 O23 173.1(10) . .
O13 W10 O23 80.2(9) . .
O15 W10 O23 84.3(9) . .
O77 W10 O23 70.1(9) . .
O100 W10 O23 80.8(10) . .
O90 W11 O91 104.5(13) . .
O90 W11 O58 94.4(12) . .
O91 W11 O58 105.1(13) . .
O90 W11 O35 91.3(11) . .
O91 W11 O35 98.6(12) . .
O58 W11 O35 153.3(10) . .
O90 W11 O102 160.9(12) . .
O91 W11 O102 92.9(13) . .
O58 W11 O102 88.6(12) . .
O35 W11 O102 78.0(11) . .
O90 W11 O84 90.9(12) . .
O91 W11 O84 161.7(13) . .
O58 W11 O84 82.9(11) . .
O35 W11 O84 70.9(10) . .
O102 W11 O84 70.7(11) . .
O80 W12 O38 101.9(11) . .
O80 W12 O19 98.6(11) . .
O38 W12 O19 91.6(10) . .
O80 W12 O34 99.6(11) . .
O38 W12 O34 87.8(10) . .
O19 W12 O34 161.4(10) . .
O80 W12 O61 100.3(11) . .
O38 W12 O61 157.8(10) . .
O19 W12 O61 84.9(10) . .
O34 W12 O61 88.6(10) . .
O80 W12 O50 170.7(10) . .
O38 W12 O50 87.4(9) . .
O19 W12 O50 81.7(9) . .
O34 W12 O50 79.8(9) . .
O61 W12 O50 70.4(9) . .
O72 W13 O22 105.1(13) . .
O72 W13 O66 96.4(12) . .
O22 W13 O66 93.5(12) . .
O72 W13 O27 93.2(11) . .
O22 W13 O27 92.4(11) . .
O66 W13 O27 167.1(12) . .
O72 W13 O4 100.5(11) . .
O22 W13 O4 154.1(11) . .
O66 W13 O4 87.4(11) . .
O27 W13 O4 82.3(9) . .
O72 W13 O6 170.2(11) . .
O22 W13 O6 83.4(11) . .
O66 W13 O6 87.9(10) . .
O27 W13 O6 81.4(9) . .
O4 W13 O6 70.8(8) . .
O32 W14 O12 100.7(12) . .
O32 W14 O66 98.1(12) . .
O12 W14 O66 93.1(11) . .
O32 W14 O63 94.6(12) . .
O12 W14 O63 88.7(11) . .
O66 W14 O63 166.7(12) . .
O32 W14 O17 102.1(11) . .
O12 W14 O17 156.8(10) . .
O66 W14 O17 87.9(11) . .
O63 W14 O17 85.3(10) . .
O32 W14 O83 170.7(11) . .
O12 W14 O83 85.9(10) . .
O66 W14 O83 88.1(11) . .
O63 W14 O83 78.8(10) . .
O17 W14 O83 71.0(9) . .
O28 W15 O16 102.7(13) . .
O28 W15 O2 101.6(10) . .
O16 W15 O2 94.0(12) . .
O28 W15 O55 98.2(12) . .
O16 W15 O55 157.7(13) . .
O2 W15 O55 89.2(11) . .
O28 W15 O67 102.0(11) . .
O16 W15 O67 85.0(12) . .
O2 W15 O67 156.0(10) . .
O55 W15 O67 83.1(11) . .
O28 W15 O47 169.6(9) . .
O16 W15 O47 85.7(11) . .
O2 W15 O47 71.3(9) . .
O55 W15 O47 74.5(10) . .
O67 W15 O47 84.7(9) . .
O45 W16 O70 97.7(13) . .
O45 W16 O54 103.3(14) . .
O70 W16 O54 87.4(13) . .
O45 W16 O64 101.2(13) . .
O70 W16 O64 90.0(12) . .
O54 W16 O64 155.5(12) . .
O45 W16 O13 101.3(13) . .
O70 W16 O13 160.9(12) . .
O54 W16 O13 86.8(12) . .
O64 W16 O13 87.8(11) . .
O45 W16 O18 171.8(12) . .
O70 W16 O18 81.5(11) . .
O54 W16 O18 84.9(11) . .
O64 W16 O18 70.7(10) . .
O13 W16 O18 79.9(9) . .
O40 W17 O100 102.4(12) . .
O40 W17 O65 104.5(11) . .
O100 W17 O65 86.3(12) . .
O40 W17 O39 98.4(10) . .
O100 W17 O39 159.1(11) . .
O65 W17 O39 90.2(10) . .
O40 W17 O55 100.2(12) . .
O100 W17 O55 85.8(13) . .
O65 W17 O55 155.1(11) . .
O39 W17 O55 88.8(11) . .
O40 W17 O47 169.6(9) . .
O100 W17 O47 86.9(11) . .
O65 W17 O47 80.6(9) . .
O39 W17 O47 72.2(8) . .
O55 W17 O47 75.5(10) . .
O9 W18 O81 95.3(12) . .
O9 W18 O42 161.7(11) . .
O81 W18 O42 103.0(11) . .
O9 W18 O17 86.2(11) . .
O81 W18 O17 99.3(11) . .
O42 W18 O17 90.1(10) . .
O9 W18 O38 90.7(11) . .
O81 W18 O38 101.9(11) . .
O42 W18 O38 86.2(10) . .
O17 W18 O38 158.7(10) . .
O9 W18 O83 78.7(10) . .
O81 W18 O83 168.8(11) . .
O42 W18 O83 83.2(10) . .
O17 W18 O83 71.0(9) . .
O38 W18 O83 87.7(10) . .
O29 W19 O27 101.9(11) . .
O29 W19 O35 98.8(11) . .
O27 W19 O35 94.8(10) . .
O29 W19 O49 102.5(10) . .
O27 W19 O49 86.4(10) . .
O35 W19 O49 158.0(9) . .
O29 W19 O92 98.8(11) . .
O27 W19 O92 159.0(10) . .
O35 W19 O92 85.3(10) . .
O49 W19 O92 85.9(10) . .
O29 W19 O84 169.4(11) . .
O27 W19 O84 84.7(10) . .
O35 W19 O84 72.2(10) . .
O49 W19 O84 86.1(9) . .
O92 W19 O84 75.3(10) . .
O98 W20 O75 103.1(14) . .
O98 W20 O44 105.1(13) . .
O75 W20 O44 99.0(13) . .
O98 W20 O52 97.6(12) . .
O75 W20 O52 155.0(12) . .
O44 W20 O52 88.9(12) . .
O98 W20 O14 91.9(11) . .
O75 W20 O14 89.0(11) . .
O44 W20 O14 158.9(11) . .
O52 W20 O14 76.3(9) . .
O98 W20 O7 159.4(11) . .
O75 W20 O7 87.8(11) . .
O44 W20 O7 90.1(11) . .
O52 W20 O7 68.4(9) . .
O14 W20 O7 70.6(8) . .
O95 W21 O14 101.0(12) . .
O95 W21 O63 102.9(13) . .
O14 W21 O63 93.8(11) . .
O95 W21 O37 98.8(12) . .
O14 W21 O37 87.3(10) . .
O63 W21 O37 157.7(11) . .
O95 W21 O9 100.5(12) . .
O14 W21 O9 158.5(9) . .
O63 W21 O9 82.6(11) . .
O37 W21 O9 88.2(10) . .
O95 W21 O7 168.9(11) . .
O14 W21 O7 72.1(8) . .
O63 W21 O7 86.5(10) . .
O37 W21 O7 72.6(9) . .
O9 W21 O7 86.5(8) . .
O86 W22 O48 106.4(12) . .
O86 W22 O74 98.7(12) . .
O48 W22 O74 92.6(12) . .
O86 W22 O76 97.5(12) . .
O48 W22 O76 155.1(12) . .
O74 W22 O76 90.4(12) . .
O86 W22 O24 100.4(11) . .
O48 W22 O24 83.5(11) . .
O74 W22 O24 160.8(11) . .
O76 W22 O24 85.6(11) . .
O86 W22 O69 168.0(10) . .
O48 W22 O69 83.5(10) . .
O74 W22 O69 73.7(10) . .
O76 W22 O69 73.7(10) . .
O24 W22 O69 87.2(9) . .
O57 W23 O30 106.1(13) . .
O57 W23 O10 98.4(12) . .
O30 W23 O10 96.8(11) . .
O57 W23 O64 97.8(13) . .
O30 W23 O64 155.5(12) . .
O10 W23 O64 84.6(10) . .
O57 W23 O82 94.0(13) . .
O30 W23 O82 89.1(12) . .
O10 W23 O82 164.2(11) . .
O64 W23 O82 84.1(11) . .
O57 W23 O18 168.2(12) . .
O30 W23 O18 84.9(10) . .
O10 W23 O18 84.2(9) . .
O64 W23 O18 70.9(10) . .
O82 W23 O18 81.7(10) . .
O59 W24 O97 103.8(14) . .
O59 W24 O10 97.0(12) . .
O97 W24 O10 97.1(13) . .
O59 W24 O77 102.6(12) . .
O97 W24 O77 153.1(14) . .
O10 W24 O77 85.0(11) . .
O59 W24 O65 95.8(12) . .
O97 W24 O65 87.7(13) . .
O10 W24 O65 164.8(11) . .
O77 W24 O65 84.3(11) . .
O59 W24 O23 174.4(11) . .
O97 W24 O23 81.6(12) . .
O10 W24 O23 83.7(9) . .
O77 W24 O23 72.0(9) . .
O65 W24 O23 82.8(9) . .
O105 W25 O26 103.0(12) . .
O105 W25 O52 100.4(13) . .
O26 W25 O52 95.5(10) . .
O105 W25 O34 103.1(12) . .
O26 W25 O34 85.5(10) . .
O52 W25 O34 155.6(11) . .
O105 W25 O37 98.1(12) . .
O26 W25 O37 158.0(10) . .
O52 W25 O37 86.7(11) . .
O34 W25 O37 83.7(10) . .
O105 W25 O7 169.6(11) . .
O26 W25 O7 84.8(9) . .
O52 W25 O7 71.6(9) . .
O34 W25 O7 84.3(9) . .
O37 W25 O7 75.1(9) . .
O1 W26 O25 103.2(13) . .
O1 W26 O61 103.4(13) . .
O25 W26 O61 153.4(11) . .
O1 W26 O56 96.3(13) . .
O25 W26 O56 90.9(11) . .
O61 W26 O56 87.5(11) . .
O1 W26 O26 96.8(12) . .
O25 W26 O26 89.6(10) . .
O61 W26 O26 86.1(10) . .
O56 W26 O26 166.5(10) . .
O1 W26 O50 176.2(12) . .
O25 W26 O50 80.6(9) . .
O61 W26 O50 72.8(9) . .
O56 W26 O50 84.2(9) . .
O26 W26 O50 82.5(8) . .
O108 W27 O85 98.6(15) . .
O108 W27 O82 103.7(15) . .
O85 W27 O82 94.6(13) . .
O108 W27 O76 97.3(15) . .
O85 W27 O76 88.1(13) . .
O82 W27 O76 158.1(13) . .
O108 W27 O70 101.7(14) . .
O85 W27 O70 159.1(12) . .
O82 W27 O70 85.1(12) . .
O76 W27 O70 84.8(12) . .
O108 W27 O69 167.9(13) . .
O85 W27 O69 72.9(11) . .
O82 W27 O69 85.9(10) . .
O76 W27 O69 74.1(10) . .
O70 W27 O69 86.3(10) . .
O78 W28 O101 105.5(15) . .
O78 W28 O109 96.6(15) . .
O101 W28 O109 104.0(15) . .
O78 W28 O74 86.8(13) . .
O101 W28 O74 97.9(12) . .
O109 W28 O74 156.0(13) . .
O78 W28 O85 157.4(14) . .
O101 W28 O85 94.3(12) . .
O109 W28 O85 88.8(13) . .
O74 W28 O85 79.8(11) . .
O78 W28 O69 88.8(12) . .
O101 W28 O69 162.0(11) . .
O109 W28 O69 84.7(13) . .
O74 W28 O69 71.6(9) . .
O85 W28 O69 69.8(10) . .
O6 Se1 O84 100.0(13) . .
O6 Se1 O68 102.0(12) . .
O84 Se1 O68 100.9(14) . .
O60 Se2 O18 102.5(11) . .
O60 Se2 O69 102.3(11) . .
O18 Se2 O69 101.0(11) . .
O83 Se3 O50 105.7(12) . .
O83 Se3 O7 98.3(11) . .
O50 Se3 O7 99.7(10) . .
O47 Se4 O23 102.0(10) . .
O47 Se4 O43 102.7(11) . .
O23 Se4 O43 103.0(11) . .
O89 Se5 O99 103.0(15) 3_955 .
O89 Se5 O107 102.4(15) 3_955 .
O99 Se5 O107 105.1(15) . .
O107 Sn1 C10 100.8(15) 3_955 .
O107 Sn1 C6 83.0(19) 3_955 .
C10 Sn1 C6 175(2) . .
O107 Sn1 O90 162.5(11) 3_955 .
C10 Sn1 O90 90.4(14) . .
C6 Sn1 O90 86.7(19) . .
O107 Sn1 O22 83.5(11) 3_955 .
C10 Sn1 O22 90.4(14) . .
C6 Sn1 O22 93.4(19) . .
O90 Sn1 O22 83.0(10) . .
O107 Sn1 O99 96.9(12) 3_955 .
C10 Sn1 O99 94.1(14) . .
C6 Sn1 O99 82.0(19) . .
O90 Sn1 O99 95.6(10) . .
O22 Sn1 O99 175.3(11) . .
C1 Sn2 O51 110.1(14) . .
C1 Sn2 O79 97.8(14) . .
O51 Sn2 O79 88.6(10) . .
C1 Sn2 C2 143.9(19) . .
O51 Sn2 C2 100.1(16) . .
O79 Sn2 C2 102.5(17) . .
O58 Sn3 O36 87.8(9) . .
O58 Sn3 C13 103.7(18) . .
O36 Sn3 C13 103.8(17) . .
O58 Sn3 C7 103.8(16) . .
O36 Sn3 C7 111.4(16) . .
C13 Sn3 C7 136(2) . .
O58 Sn3 O17W 77.1(11) . .
O36 Sn3 O17W 164.6(10) . .
C13 Sn3 O17W 76.9(18) . .
C7 Sn3 O17W 76.1(16) . .
O25 Sn4 O44 90.0(10) . .
O25 Sn4 C14 108(2) . .
O44 Sn4 C14 102(2) . .
O25 Sn4 C12 102(2) . .
O44 Sn4 C12 96(2) . .
C14 Sn4 C12 145(3) . .
O25 Sn4 O18W 71.9(10) . .
O44 Sn4 O18W 161.8(11) . .
C14 Sn4 O18W 83(2) . .
C12 Sn4 O18W 89(2) . .
C9 Sn5 O5 113(2) . .
C9 Sn5 O78 94(2) . .
O5 Sn5 O78 87.1(11) . .
C9 Sn5 C8 140(3) . .
O5 Sn5 C8 106.5(18) . .
O78 Sn5 C8 92.5(19) . .
C9 Sn5 O16W 95(2) . .
O5 Sn5 O16W 73.2(10) . .
O78 Sn5 O16W 160.3(12) . .
C8 Sn5 O16W 92.1(19) . .
O12 Sn6 C4 115.5(19) . .
O12 Sn6 C5 105.3(16) . .
C4 Sn6 C5 139(2) . .
O12 Sn6 O75 84.6(11) . .
C4 Sn6 O75 93(2) . .
C5 Sn6 O75 88.7(17) . .
O12 Sn6 O89 87.8(11) . .
C4 Sn6 O89 95(2) . .
C5 Sn6 O89 89.3(17) . .
O75 Sn6 O89 171.3(12) . .
C11 Sn7 O30 103.4(17) . .
C11 Sn7 C3 151(2) . .
O30 Sn7 C3 105.1(16) . .
C11 Sn7 O109 93.0(18) . .
O30 Sn7 O109 82.0(12) . .
C3 Sn7 O109 93.1(17) . .
C11 Sn7 O104 88.8(18) . .
O30 Sn7 O104 86.0(10) . .
C3 Sn7 O104 91.0(16) . .
O109 Sn7 O104 167.9(12) . .
O97 Sn8 O94 82.6(12) . .
O97 Sn8 O112 90.2(11) . .
O94 Sn8 O112 171.6(10) . .
O97 Sn8 C18 106(2) . .
O94 Sn8 C18 83(2) . .
O112 Sn8 C18 103(2) . .
O97 Sn8 C15 123.4(14) . .
O94 Sn8 C15 118.6(13) . .
O112 Sn8 C15 62.2(11) . .
C18 Sn8 C15 127(2) . .
C15 Sn8A O94 147.6(17) . .
C15 Sn8A O97 135.5(17) . .
O94 Sn8A O97 76.7(13) . .
C15 Sn8A O112 65.0(14) . .
O94 Sn8A O112 139.9(14) . .
O97 Sn8A O112 78.1(12) . .
O113 Se6 O112 117.7(16) . .
O113 Se6 O104 101(3) . .
O112 Se6 O104 98.5(15) . .
O113 Se6 Na1 41.5(9) . .
O112 Se6 Na1 77.5(11) . .
O104 Se6 Na1 98.6(12) . .
Se6 O113 Na1 111.3(13) . .
W15 O2 W8 126.6(12) . .
W2 O4 W13 122.6(11) . .
W9 O5 Sn5 131.1(12) . .
Se1 O6 W2 138.0(13) . .
Se1 O6 W13 119.1(12) . .
W2 O6 W13 93.1(8) . .
Se3 O7 W25 128.5(12) . .
Se3 O7 W20 120.5(11) . .
W25 O7 W20 93.6(8) . .
Se3 O7 W21 123.1(11) . .
W25 O7 W21 90.1(7) . .
W20 O7 W21 91.4(8) . .
W2 O8 W3 161.8(15) . .
W18 O9 W21 149.7(14) . .
W24 O10 W23 162.1(14) . .
W4 O11 W5 149.6(14) . .
W14 O12 Sn6 137.3(13) . .
W10 O13 W16 176.5(16) . .
W21 O14 W20 125.4(11) . .
W1 O15 W10 161.0(15) . .
W15 O16 W6 149.3(18) . .
W18 O17 W14 122.4(12) . .
Se2 O18 W23 122.0(12) . .
Se2 O18 W16 133.1(12) . .
W23 O18 W16 94.4(8) . .
W3 O19 W12 169.8(14) . .
W1 O20 W6 123.9(11) . .
W3 O21 W5 126.6(12) . .
W13 O22 Sn1 142.9(15) . .
Se4 O23 W24 121.0(11) . .
Se4 O23 W10 131.8(11) . .
W24 O23 W10 92.4(7) . .
W7 O24 W22 148.1(13) . .
W26 O25 Sn4 135.3(13) . .
W25 O26 W26 147.6(13) . .
W19 O27 W13 145.6(14) . .
W23 O30 Sn7 135.2(15) . .
W6 O33 W9 171.2(14) . .
W25 O34 W12 147.5(13) . .
W19 O35 W11 124.9(12) . .
W5 O36 Sn3 131.9(12) . .
W25 O37 W21 121.7(12) . .
W12 O38 W18 157.4(15) . .
W17 O39 W8 124.0(11) . .
W18 O42 W2 178.6(16) . .
Se4 O43 W1 135.1(13) . .
Se4 O43 W6 121.0(12) . .
W1 O43 W6 92.3(8) . .
W20 O44 Sn4 169.7(17) . .
W3 O46 W4 143.8(13) . .
Se4 O47 W8 124.3(12) . .
Se4 O47 W17 128.5(11) . .
W8 O47 W17 91.0(7) . .
Se4 O47 W15 124.3(11) . .
W8 O47 W15 90.5(7) . .
W17 O47 W15 86.6(7) . .
W22 O48 W9 149.7(16) . .
W19 O49 W2 147.5(12) . .
Se3 O50 W26 120.9(11) . .
Se3 O50 W12 132.7(11) . .
W26 O50 W12 93.2(8) . .
W6 O51 Sn2 132.4(13) . .
W25 O52 W20 126.1(13) . .
W7 O54 W16 161.5(18) . .
W15 O55 W17 122.8(15) . .
W5 O56 W26 171.7(16) . .
W11 O58 Sn3 153.8(15) . .
Se2 O60 W7 136.1(12) . .
Se2 O60 W9 119.4(11) . .
W7 O60 W9 91.9(8) . .
W26 O61 W12 121.8(13) . .
W21 O63 W14 146.6(16) . .
W16 O64 W23 122.7(14) . .
W17 O65 W24 146.1(15) . .
W13 O66 W14 164.0(17) . .
W1 O67 W15 146.6(14) . .
Se1 O68 W3 133.8(15) . .
Se1 O68 W5 120.9(14) . .
W3 O68 W5 94.5(11) . .
Se2 O69 W28 124.3(11) . .
Se2 O69 W22 124.6(12) . .
W28 O69 W22 92.3(8) . .
Se2 O69 W27 124.5(11) . .
W28 O69 W27 92.8(8) . .
W22 O69 W27 88.2(7) . .
W16 O70 W27 145.9(16) . .
W7 O73 W1 171.4(15) . .
W22 O74 W28 122.4(13) . .
W20 O75 Sn6 175.1(18) . .
W27 O76 W22 123.7(15) . .
W10 O77 W24 124.8(14) . .
W28 O78 Sn5 172(2) . .
W8 O79 Sn2 158.7(17) . .
W27 O82 W23 146.5(17) . .
Se3 O83 W14 124.4(14) . .
Se3 O83 W18 134.9(14) . .
W14 O83 W18 95.1(9) . .
Se1 O84 W11 123.9(16) . .
Se1 O84 W19 126.1(15) . .
W11 O84 W19 91.4(10) . .
Se1 O84 W4 125.1(16) . .
W11 O84 W4 91.9(10) . .
W19 O84 W4 87.6(10) . .
W27 O85 W28 124.3(15) . .
Se5 O89 Sn6 127.6(18) 3_955 .
W11 O90 Sn1 166.7(16) . .
W19 O92 W4 123.0(13) . .
W9 O93 W7 120.6(14) . .
W8 O94 Sn8A 147.1(17) . .
W8 O94 Sn8 169.8(16) . .
Sn8A O94 Sn8 23.0(6) . .
W24 O97 Sn8 139.7(19) . .
W24 O97 Sn8A 160(2) . .
Sn8 O97 Sn8A 21.3(6) . .
Se5 O99 Sn1 128.5(16) . .
W17 O100 W10 148.6(18) . .
W4 O102 W11 124.6(15) . .
Se6 O104 Sn7 124.0(16) . .
Se5 O107 Sn1 129.3(17) . 3_955
W28 O109 Sn7 172(2) . .
Se6 O112 Sn8 122.7(15) . .
Se6 O112 Sn8A 130.1(15) . .
Sn8 O112 Sn8A 19.6(5) . .
Sn8A C15 Sn8 17.7(6) . .
C16 N1 C17 109(5) . .
C19 N2 C20 110.7(11) . .
C22 N3 C21 110.3(11) . .
C24 N4 C23 110.7(11) . .
O113 Na1 O12W 96(3) . .
O113 Na1 O9W 134(3) . .
O12W Na1 O9W 127(4) . .
O113 Na1 Se6 27.2(5) . .
O12W Na1 Se6 95(2) . .
O9W Na1 Se6 138(3) . .

loop_
_geom_bond_atom_site_label_1
_geom_bond_atom_site_label_2
_geom_bond_distance
_geom_bond_site_symmetry_2
W1 O103 1.74(3) .
W1 O67 1.89(2) .
W1 O15 1.89(2) .
W1 O20 1.92(2) .
W1 O73 1.92(2) .
W1 O43 2.32(2) .
W2 O53 1.73(3) .
W2 O8 1.86(2) .
W2 O4 1.88(2) .
W2 O42 1.90(2) .
W2 O49 1.93(2) .
W2 O6 2.34(2) .
W3 O96 1.71(3) .
W3 O21 1.88(2) .
W3 O19 1.91(2) .
W3 O8 1.92(2) .
W3 O46 1.94(2) .
W3 O68 2.28(3) .
W4 O31 1.815(9) .
W4 O102 1.86(3) .
W4 O11 1.87(2) .
W4 O46 1.95(2) .
W4 O92 1.95(2) .
W4 O84 2.48(3) .
W5 O41 1.67(3) .
W5 O56 1.82(3) .
W5 O36 1.84(2) .
W5 O21 1.95(2) .
W5 O11 1.98(2) .
W5 O68 2.38(3) .
W6 O88 1.73(3) .
W6 O51 1.79(2) .
W6 O33 1.88(2) .
W6 O20 1.95(2) .
W6 O16 1.97(3) .
W6 O43 2.42(2) .
W7 O62 1.76(3) .
W7 O54 1.88(3) .
W7 O73 1.89(2) .
W7 O24 1.89(2) .
W7 O93 1.96(3) .
W7 O60 2.33(2) .
W8 O79 1.74(3) .
W8 O3 1.75(3) .
W8 O94 1.81(3) .
W8 O39 1.97(2) .
W8 O2 2.03(2) .
W8 O47 2.40(2) .
W9 O106 1.71(3) .
W9 O5 1.83(2) .
W9 O33 1.91(2) .
W9 O93 1.91(3) .
W9 O48 2.00(3) .
W9 O60 2.35(2) .
W10 O71 1.68(3) .
W10 O13 1.89(2) .
W10 O15 1.90(3) .
W10 O77 1.91(3) .
W10 O100 1.97(3) .
W10 O23 2.41(2) .
W11 O90 1.76(3) .
W11 O91 1.77(3) .
W11 O58 1.82(3) .
W11 O35 2.02(2) .
W11 O102 2.11(3) .
W11 O84 2.41(3) .
W12 O80 1.72(3) .
W12 O38 1.87(2) .
W12 O19 1.91(2) .
W12 O34 1.97(2) .
W12 O61 1.97(2) .
W12 O50 2.34(2) .
W13 O72 1.74(3) .
W13 O22 1.75(3) .
W13 O66 1.85(3) .
W13 O27 1.96(2) .
W13 O4 2.00(2) .
W13 O6 2.35(2) .
W14 O32 1.63(3) .
W14 O12 1.80(2) .
W14 O66 1.93(3) .
W14 O63 1.96(3) .
W14 O17 1.97(2) .
W14 O83 2.27(3) .
W15 O28 1.74(2) .
W15 O16 1.87(3) .
W15 O2 1.88(2) .
W15 O55 1.91(3) .
W15 O67 1.96(2) .
W15 O47 2.51(2) .
W16 O45 1.73(3) .
W16 O70 1.80(3) .
W16 O54 1.89(3) .
W16 O64 1.90(3) .
W16 O13 1.91(2) .
W16 O18 2.34(2) .
W17 O40 1.813(9) .
W17 O100 1.86(3) .
W17 O65 1.90(3) .
W17 O39 1.94(2) .
W17 O55 1.96(3) .
W17 O47 2.45(2) .
W18 O9 1.74(2) .
W18 O81 1.807(10) .
W18 O42 1.89(2) .
W18 O17 1.90(2) .
W18 O38 1.92(2) .
W18 O83 2.33(3) .
W19 O29 1.71(2) .
W19 O27 1.88(2) .
W19 O35 1.89(2) .
W19 O49 1.90(2) .
W19 O92 1.93(3) .
W19 O84 2.43(3) .
W20 O98 1.72(3) .
W20 O75 1.77(3) .
W20 O44 1.79(3) .
W20 O52 2.02(3) .
W20 O14 2.04(2) .
W20 O7 2.41(2) .
W21 O95 1.72(3) .
W21 O14 1.87(2) .
W21 O63 1.89(3) .
W21 O37 1.96(2) .
W21 O9 2.08(2) .
W21 O7 2.45(2) .
W22 O86 1.71(3) .
W22 O48 1.80(3) .
W22 O74 1.89(3) .
W22 O76 1.95(3) .
W22 O24 1.96(2) .
W22 O69 2.44(2) .
W23 O57 1.67(3) .
W23 O30 1.83(3) .
W23 O10 1.95(2) .
W23 O64 1.97(3) .
W23 O82 2.02(3) .
W23 O18 2.28(2) .
W24 O59 1.71(3) .
W24 O97 1.81(3) .
W24 O10 1.85(2) .
W24 O77 1.93(3) .
W24 O65 1.94(3) .
W24 O23 2.31(2) .
W25 O105 1.73(3) .
W25 O26 1.85(2) .
W25 O52 1.88(3) .
W25 O34 1.89(2) .
W25 O37 1.94(2) .
W25 O7 2.36(2) .
W26 O1 1.74(3) .
W26 O25 1.79(2) .
W26 O61 1.89(2) .
W26 O56 1.97(3) .
W26 O26 1.98(2) .
W26 O50 2.30(2) .
W27 O108 1.73(3) .
W27 O85 1.83(3) .
W27 O82 1.85(3) .
W27 O76 1.91(3) .
W27 O70 2.06(3) .
W27 O69 2.45(2) .
W28 O78 1.78(3) .
W28 O101 1.825(10) .
W28 O109 1.83(3) .
W28 O74 2.08(3) .
W28 O85 2.12(3) .
W28 O69 2.39(2) .
Se1 O6 1.66(2) .
Se1 O84 1.70(3) .
Se1 O68 1.76(3) .
Se2 O60 1.67(2) .
Se2 O18 1.71(2) .
Se2 O69 1.75(2) .
Se3 O83 1.70(3) .
Se3 O50 1.71(2) .
Se3 O7 1.76(2) .
Se4 O47 1.66(2) .
Se4 O23 1.67(2) .
Se4 O43 1.70(2) .
Se5 O89 1.72(3) 3_955
Se5 O99 1.72(3) .
Se5 O107 1.79(3) .
Sn1 O107 2.06(3) 3_955
Sn1 C10 2.14(4) .
Sn1 C6 2.17(7) .
Sn1 O90 2.21(3) .
Sn1 O22 2.22(3) .
Sn1 O99 2.30(3) .
Sn2 C1 2.04(4) .
Sn2 O51 2.08(2) .
Sn2 O79 2.10(3) .
Sn2 C2 2.10(6) .
Sn3 O58 2.05(3) .
Sn3 O36 2.05(2) .
Sn3 C13 2.08(6) .
Sn3 C7 2.32(6) .
Sn3 O17W 2.405(10) .
Sn4 O25 2.04(2) .
Sn4 O44 2.06(3) .
Sn4 C14 2.09(8) .
Sn4 C12 2.18(9) .
Sn4 O18W 2.410(10) .
Sn5 C9 1.94(7) .
Sn5 O5 2.02(2) .
Sn5 O78 2.09(3) .
Sn5 C8 2.21(7) .
Sn5 O16W 2.46(3) .
Sn6 O12 2.01(2) .
Sn6 C4 2.08(6) .
Sn6 C5 2.18(5) .
Sn6 O75 2.18(3) .
Sn6 O89 2.20(3) .
Sn7 C11 2.01(5) .
Sn7 O30 2.06(3) .
Sn7 C3 2.08(5) .
Sn7 O109 2.09(4) .
Sn7 O104 2.26(3) .
Sn8 O97 2.03(3) .
Sn8 O94 2.10(3) .
Sn8 O112 2.20(3) .
Sn8 C18 2.199(10) .
Sn8 C15 2.498(10) .
Sn8A C15 2.02(3) .
Sn8A O94 2.10(3) .
Sn8A O97 2.29(4) .
Sn8A O112 2.46(3) .
Se6 O113 1.644(10) .
Se6 O112 1.745(10) .
Se6 O104 1.746(10) .
Se6 Na1 3.349(18) .
O113 Na1 2.380(19) .
O89 Se5 1.72(3) 3_955
O107 Sn1 2.06(3) 3_955
N1 C16 1.400(10) .
N1 C17 1.403(10) .
N2 C19 1.397(10) .
N2 C20 1.400(10) .
N3 C22 1.401(10) .
N3 C21 1.402(10) .
N4 C24 1.399(10) .
N4 C23 1.400(10) .
Na1 O12W 2.47(10) .
Na1 O9W 2.73(13) .

loop_
_platon_squeeze_void_nr
_platon_squeeze_void_average_x
_platon_squeeze_void_average_y
_platon_squeeze_void_average_z
_platon_squeeze_void_volume
_platon_squeeze_void_count_electrons
1 0.500 -0.013 0.000 2494.5 1436.9
2 0.000 0.166 0.500 2494.5 1400.2
3 0.429 0.006 0.461 32.8 23.1
4 0.571 -0.006 0.539 33.1 27.9
5 0.955 0.018 0.697 15.8 13.8
6 0.045 -0.018 0.303 17.2 8.1
7 0.048 0.120 0.727 31.0 9.2
8 0.166 0.080 0.726 5.6 1.4
9 0.648 0.195 0.398 11.4 3.6
10 0.041 0.236 0.289 2.8 2.7
11 0.541 0.264 0.789 3.3 2.5
12 0.148 0.305 0.898 11.4 1.5
13 0.547 0.381 0.226 31.4 8.4
14 0.666 0.420 0.226 5.8 0.9
15 0.929 0.494 0.961 32.8 32.1
16 0.453 0.486 0.196 15.4 7.8
17 0.071 0.506 0.039 33.1 13.0
18 0.545 0.518 0.803 16.5 9.1
19 0.452 0.620 0.773 30.6 17.2
20 0.333 0.580 0.774 4.9 0.2
21 0.852 0.695 0.102 11.4 3.3
22 0.459 0.736 0.211 2.8 5.0
23 0.959 0.764 0.711 3.2 5.2
24 0.352 0.805 0.602 11.4 1.9
25 0.952 0.879 0.273 29.9 14.1
26 0.833 0.920 0.274 5.1 0.2
